data_2230947
loop_
_publ_author_name
'Potgieter, Kim'
'Gerber, Thomas'
'Betz, Richard'

_publ_section_title
;
 2-(1,2-Dihydro-2-oxopyridin-3-yl)-1,3-benzothiazol-3-ium bromide
 monohydrate
;
_journal_coeditor_code YK2012
_journal_issue 7
_journal_name_full 'Acta Crystallographica Section E'
_journal_page_first o1697
_journal_paper_doi 10.1107/S1600536811022847
_journal_volume 67
_journal_year 2011
_chemical_formula_iupac 'C12 H9 N2 O S +, Br -, H2 O'
_chemical_formula_moiety 'C12 H9 N2 O S +, Br -, H2 O'
_chemical_formula_sum 'C12 H11 Br N2 O2 S'
_chemical_formula_weight 327.20
_chemical_name_systematic
;
2-(1,2-Dihydro-2-oxopyridin-3-yl)-1,3-benzothiazol-3-ium bromide monohydrate
;
_space_group_IT_number 2
_symmetry_cell_setting triclinic
_symmetry_space_group_name_Hall '-P 1'
_symmetry_space_group_name_H-M 'P -1'
_atom_sites_solution_hydrogens geom
_atom_sites_solution_primary direct
_atom_sites_solution_secondary difmap
_audit_creation_method SHELXL-97
_cell_angle_alpha 88.8080(10)
_cell_angle_beta 83.0980(10)
_cell_angle_gamma 87.9140(10)
_cell_formula_units_Z 2
_cell_length_a 5.6480(2)
_cell_length_b 9.9900(3)
_cell_length_c 11.2070(3)
_cell_measurement_reflns_used 9765
_cell_measurement_temperature 100(2)
_cell_measurement_theta_max 28.31
_cell_measurement_theta_min 2.72
_cell_volume 627.25(3)
_computing_cell_refinement 'SAINT (Bruker, 2010)'
_computing_data_collection 'APEX2 (Bruker, 2010)'
_computing_data_reduction 'SAINT (Bruker, 2010)'
_computing_molecular_graphics 'ORTEP-3 (Farrugia, 1997) and Mercury (Macrae <i>et al.</i>, 2008)'
_computing_publication_material 'SHELXL97 (Sheldrick, 2008) and PLATON (Spek, 2009)'
_computing_structure_refinement 'SHELXL97 (Sheldrick, 2008)'
_computing_structure_solution 'SIR97 (Altomare <i>et al.</i>, 1999)'
_diffrn_ambient_temperature 100(2)
_diffrn_measured_fraction_theta_full 0.988
_diffrn_measured_fraction_theta_max 0.988
_diffrn_measurement_device_type 'Bruker APEXII CCD'
_diffrn_measurement_method '\f and \w'
_diffrn_radiation_monochromator graphite
_diffrn_radiation_source 'fine-focus sealed tube'
_diffrn_radiation_type MoK\a
_diffrn_radiation_wavelength 0.71069
_diffrn_reflns_av_R_equivalents 0.0148
_diffrn_reflns_av_sigmaI/netI 0.0137
_diffrn_reflns_limit_h_max 7
_diffrn_reflns_limit_h_min -7
_diffrn_reflns_limit_k_max 13
_diffrn_reflns_limit_k_min -13
_diffrn_reflns_limit_l_max 14
_diffrn_reflns_limit_l_min -14
_diffrn_reflns_number 11074
_diffrn_reflns_theta_full 28.30
_diffrn_reflns_theta_max 28.30
_diffrn_reflns_theta_min 1.83
_exptl_absorpt_coefficient_mu 3.438
_exptl_absorpt_correction_T_max 1.0000
_exptl_absorpt_correction_T_min 0.8251
_exptl_absorpt_correction_type multi-scan
_exptl_absorpt_process_details '(SADABS; Bruker, 2008)'
_exptl_crystal_colour brown
_exptl_crystal_density_diffrn 1.732
_exptl_crystal_density_method 'not measured'
_exptl_crystal_description platelet
_exptl_crystal_F_000 328
_exptl_crystal_size_max 0.540
_exptl_crystal_size_mid 0.315
_exptl_crystal_size_min 0.118
_refine_diff_density_max 0.560
_refine_diff_density_min -0.278
_refine_ls_extinction_method none
_refine_ls_goodness_of_fit_ref 1.072
_refine_ls_hydrogen_treatment mixed
_refine_ls_matrix_type full
_refine_ls_number_parameters 179
_refine_ls_number_reflns 3084
_refine_ls_number_restraints 0
_refine_ls_restrained_S_all 1.072
_refine_ls_R_factor_all 0.0163
_refine_ls_R_factor_gt 0.0158
_refine_ls_shift/su_max 0.001
_refine_ls_shift/su_mean 0.000
_refine_ls_structure_factor_coef Fsqd
_refine_ls_weighting_details 'calc w=1/[\s^2^(Fo^2^)+(0.0186P)^2^+0.3513P] where P=(Fo^2^+2Fc^2^)/3'
_refine_ls_weighting_scheme calc
_refine_ls_wR_factor_gt 0.0411
_refine_ls_wR_factor_ref 0.0415
_reflns_number_gt 3004
_reflns_number_total 3084
_reflns_threshold_expression I>2\s(I)
_cod_data_source_file yk2012.cif
_cod_data_source_block I
_cod_database_code 2230947
_cod_database_fobs_code 2230947

loop_
_symmetry_equiv_pos_as_xyz
'x, y, z'
'-x, -y, -z'

loop_
_atom_site_type_symbol
_atom_site_label
_atom_site_fract_x
_atom_site_fract_y
_atom_site_fract_z
_atom_site_U_iso_or_equiv
_atom_site_adp_type
_atom_site_calc_flag
_atom_site_refinement_flags
_atom_site_occupancy
_atom_site_symmetry_multiplicity
_atom_site_disorder_assembly
_atom_site_disorder_group
S S1 0.75599(5) 0.38684(3) 0.03656(3) 0.01156(6) Uani d . 1 1 . .
O O1 0.88103(16) 0.57056(9) 0.18446(8) 0.01639(17) Uani d . 1 1 . .
N N1 0.35814(18) 0.30153(10) 0.13371(9) 0.01243(19) Uani d . 1 1 . .
H H71 0.234(4) 0.2828(19) 0.1871(17) 0.030(5) Uiso d . 1 1 . .
N N2 0.66139(19) 0.65833(10) 0.34986(9) 0.01387(19) Uani d . 1 1 . .
H H72 0.763(3) 0.7156(18) 0.3540(16) 0.022(4) Uiso d . 1 1 . .
C C1 0.5225(2) 0.38913(11) 0.15043(10) 0.0116(2) Uani d . 1 1 . .
C C11 0.6208(2) 0.26265(11) -0.03624(11) 0.0126(2) Uani d . 1 1 . .
C C12 0.4045(2) 0.22857(12) 0.02886(10) 0.0123(2) Uani d . 1 1 . .
C C13 0.2600(2) 0.13350(12) -0.01177(11) 0.0149(2) Uani d . 1 1 . .
H H13 0.1122 0.1115 0.0327 0.018 Uiso calc R 1 1 . .
C C14 0.3400(2) 0.07239(12) -0.11923(11) 0.0155(2) Uani d . 1 1 . .
H H14 0.2447 0.0077 -0.1497 0.019 Uiso calc R 1 1 . .
C C15 0.5597(2) 0.10425(12) -0.18438(11) 0.0158(2) Uani d . 1 1 . .
H H15 0.6115 0.0593 -0.2573 0.019 Uiso calc R 1 1 . .
C C16 0.7025(2) 0.19979(12) -0.14454(11) 0.0145(2) Uani d . 1 1 . .
H H16 0.8503 0.2218 -0.1891 0.017 Uiso calc R 1 1 . .
C C21 0.6958(2) 0.56953(12) 0.25575(11) 0.0130(2) Uani d . 1 1 . .
C C22 0.5014(2) 0.48055(11) 0.24945(10) 0.0120(2) Uani d . 1 1 . .
C C23 0.2978(2) 0.48983(12) 0.33208(11) 0.0138(2) Uani d . 1 1 . .
H H23 0.1708 0.4313 0.3266 0.017 Uiso calc R 1 1 . .
C C24 0.2781(2) 0.58459(12) 0.42333(11) 0.0152(2) Uani d . 1 1 . .
H H24 0.1391 0.5909 0.4801 0.018 Uiso calc R 1 1 . .
C C25 0.4628(2) 0.66773(12) 0.42904(11) 0.0151(2) Uani d . 1 1 . .
H H25 0.4509 0.7333 0.4899 0.018 Uiso calc R 1 1 . .
Br Br1 -0.08317(2) 0.185566(11) 0.318117(10) 0.01427(4) Uani d . 1 1 . .
O O90 0.0626(2) 0.13628(10) 0.59698(10) 0.0246(2) Uani d . 1 1 . .
H H901 0.039(4) 0.139(2) 0.527(2) 0.044(6) Uiso d . 1 1 . .
H H902 0.076(4) 0.054(2) 0.617(2) 0.045(6) Uiso d . 1 1 . .

loop_
_atom_site_aniso_label
_atom_site_aniso_U_11
_atom_site_aniso_U_22
_atom_site_aniso_U_33
_atom_site_aniso_U_12
_atom_site_aniso_U_13
_atom_site_aniso_U_23
S1 0.01040(12) 0.01293(13) 0.01129(13) -0.00208(10) -0.00043(10) -0.00055(10)
O1 0.0139(4) 0.0194(4) 0.0157(4) -0.0049(3) 0.0005(3) -0.0020(3)
N1 0.0114(4) 0.0137(5) 0.0121(5) -0.0021(4) -0.0003(4) -0.0001(4)
N2 0.0150(5) 0.0126(5) 0.0144(5) -0.0033(4) -0.0025(4) -0.0003(4)
C1 0.0107(5) 0.0121(5) 0.0120(5) -0.0002(4) -0.0020(4) 0.0018(4)
C11 0.0139(5) 0.0114(5) 0.0130(5) -0.0011(4) -0.0039(4) 0.0008(4)
C12 0.0135(5) 0.0121(5) 0.0114(5) 0.0006(4) -0.0023(4) 0.0004(4)
C13 0.0137(5) 0.0147(5) 0.0163(6) -0.0017(4) -0.0023(4) 0.0008(4)
C14 0.0177(6) 0.0135(5) 0.0165(6) -0.0033(4) -0.0058(5) -0.0005(4)
C15 0.0202(6) 0.0153(5) 0.0121(5) 0.0004(5) -0.0028(4) -0.0014(4)
C16 0.0144(5) 0.0155(5) 0.0133(5) -0.0001(4) -0.0006(4) 0.0017(4)
C21 0.0147(5) 0.0128(5) 0.0117(5) -0.0004(4) -0.0029(4) 0.0014(4)
C22 0.0130(5) 0.0115(5) 0.0118(5) 0.0001(4) -0.0027(4) 0.0003(4)
C23 0.0132(5) 0.0129(5) 0.0155(5) -0.0008(4) -0.0020(4) 0.0007(4)
C24 0.0144(5) 0.0153(5) 0.0149(5) 0.0007(4) 0.0014(4) -0.0007(4)
C25 0.0191(6) 0.0126(5) 0.0135(5) 0.0011(4) -0.0019(4) -0.0012(4)
Br1 0.01712(7) 0.01291(6) 0.01233(6) -0.00307(4) 0.00086(4) -0.00021(4)
O90 0.0405(6) 0.0142(5) 0.0219(5) -0.0057(4) -0.0138(4) -0.0005(4)

loop_
_atom_type_symbol
_atom_type_description
_atom_type_scat_dispersion_real
_atom_type_scat_dispersion_imag
_atom_type_scat_source
C C 0.0033 0.0016 'International Tables Vol C Tables 4.2.6.8 and 6.1.1.4'
H H 0.0000 0.0000 'International Tables Vol C Tables 4.2.6.8 and 6.1.1.4'
Br Br -0.2901 2.4595 'International Tables Vol C Tables 4.2.6.8 and 6.1.1.4'
N N 0.0061 0.0033 'International Tables Vol C Tables 4.2.6.8 and 6.1.1.4'
O O 0.0106 0.0060 'International Tables Vol C Tables 4.2.6.8 and 6.1.1.4'
S S 0.1246 0.1234 'International Tables Vol C Tables 4.2.6.8 and 6.1.1.4'

loop_
_geom_angle_atom_site_label_1
_geom_angle_atom_site_label_2
_geom_angle_atom_site_label_3
_geom_angle_site_symmetry_1
_geom_angle_site_symmetry_3
_geom_angle
_geom_angle_publ_flag
C1 S1 C11 . . 90.47(6) ?
C1 N1 C12 . . 115.00(10) ?
C1 N1 H71 . . 124.5(13) ?
C12 N1 H71 . . 120.2(12) ?
C25 N2 C21 . . 124.55(11) ?
C25 N2 H72 . . 116.9(12) ?
C21 N2 H72 . . 118.2(12) ?
N1 C1 C22 . . 123.82(11) ?
N1 C1 S1 . . 112.33(9) ?
C22 C1 S1 . . 123.78(9) ?
C12 C11 C16 . . 120.69(11) ?
C12 C11 S1 . . 110.79(9) ?
C16 C11 S1 . . 128.53(10) ?
N1 C12 C13 . . 126.76(11) ?
N1 C12 C11 . . 111.41(10) ?
C13 C12 C11 . . 121.83(11) ?
C14 C13 C12 . . 117.41(11) ?
C14 C13 H13 . . 121.3 ?
C12 C13 H13 . . 121.3 ?
C13 C14 C15 . . 121.18(12) ?
C13 C14 H14 . . 119.4 ?
C15 C14 H14 . . 119.4 ?
C16 C15 C14 . . 121.41(11) ?
C16 C15 H15 . . 119.3 ?
C14 C15 H15 . . 119.3 ?
C15 C16 C11 . . 117.47(11) ?
C15 C16 H16 . . 121.3 ?
C11 C16 H16 . . 121.3 ?
O1 C21 N2 . . 120.39(11) ?
O1 C21 C22 . . 124.89(11) ?
N2 C21 C22 . . 114.72(11) ?
C23 C22 C1 . . 122.07(11) ?
C23 C22 C21 . . 120.46(11) ?
C1 C22 C21 . . 117.35(10) ?
C22 C23 C24 . . 120.61(11) ?
C22 C23 H23 . . 119.7 ?
C24 C23 H23 . . 119.7 ?
C25 C24 C23 . . 118.57(11) ?
C25 C24 H24 . . 120.7 ?
C23 C24 H24 . . 120.7 ?
N2 C25 C24 . . 121.06(11) ?
N2 C25 H25 . . 119.5 ?
C24 C25 H25 . . 119.5 ?
H901 O90 H902 . . 107(2) ?

loop_
_geom_bond_atom_site_label_1
_geom_bond_atom_site_label_2
_geom_bond_site_symmetry_2
_geom_bond_distance
_geom_bond_publ_flag
S1 C1 . 1.7215(12) ?
S1 C11 . 1.7461(12) ?
O1 C21 . 1.2379(15) ?
N1 C1 . 1.3304(15) ?
N1 C12 . 1.3887(15) ?
N1 H71 . 0.89(2) ?
N2 C25 . 1.3457(16) ?
N2 C21 . 1.3835(15) ?
N2 H72 . 0.832(19) ?
C1 C22 . 1.4429(16) ?
C11 C12 . 1.3949(16) ?
C11 C16 . 1.3987(17) ?
C12 C13 . 1.3924(17) ?
C13 C14 . 1.3809(17) ?
C13 H13 . 0.9500 ?
C14 C15 . 1.4059(18) ?
C14 H14 . 0.9500 ?
C15 C16 . 1.3859(17) ?
C15 H15 . 0.9500 ?
C16 H16 . 0.9500 ?
C21 C22 . 1.4469(17) ?
C22 C23 . 1.3885(16) ?
C23 C24 . 1.3998(17) ?
C23 H23 . 0.9500 ?
C24 C25 . 1.3653(18) ?
C24 H24 . 0.9500 ?
C25 H25 . 0.9500 ?
O90 H901 . 0.81(2) ?
O90 H902 . 0.85(2) ?

loop_
_geom_hbond_atom_site_label_D
_geom_hbond_atom_site_label_H
_geom_hbond_atom_site_label_A
_geom_hbond_site_symmetry_A
_geom_hbond_distance_DH
_geom_hbond_distance_HA
_geom_hbond_distance_DA
_geom_hbond_angle_DHA
N1 H71 Br1 . 0.89(2) 2.40(2) 3.2708(10) 168.2(17)
N2 H72 O90 2_666 0.832(19) 1.930(19) 2.7390(15) 163.6(17)
O90 H901 Br1 . 0.81(2) 2.55(2) 3.3485(11) 170(2)
O90 H902 Br1 2_556 0.85(2) 2.49(2) 3.3360(10) 176(2)

loop_
_geom_torsion_atom_site_label_1
_geom_torsion_atom_site_label_2
_geom_torsion_atom_site_label_3
_geom_torsion_atom_site_label_4
_geom_torsion_site_symmetry_1
_geom_torsion_site_symmetry_2
_geom_torsion_site_symmetry_3
_geom_torsion_site_symmetry_4
_geom_torsion
_geom_torsion_publ_flag
C12 N1 C1 C22 . . . . 175.97(10) ?
C12 N1 C1 S1 . . . . -0.99(13) ?
C11 S1 C1 N1 . . . . 0.50(9) ?
C11 S1 C1 C22 . . . . -176.46(10) ?
C1 S1 C11 C12 . . . . 0.09(9) ?
C1 S1 C11 C16 . . . . -179.95(11) ?
C1 N1 C12 C13 . . . . -178.24(11) ?
C1 N1 C12 C11 . . . . 1.06(14) ?
C16 C11 C12 N1 . . . . 179.40(10) ?
S1 C11 C12 N1 . . . . -0.64(12) ?
C16 C11 C12 C13 . . . . -1.25(18) ?
S1 C11 C12 C13 . . . . 178.71(9) ?
N1 C12 C13 C14 . . . . 179.89(11) ?
C11 C12 C13 C14 . . . . 0.66(18) ?
C12 C13 C14 C15 . . . . 0.55(18) ?
C13 C14 C15 C16 . . . . -1.19(19) ?
C14 C15 C16 C11 . . . . 0.59(18) ?
C12 C11 C16 C15 . . . . 0.60(17) ?
S1 C11 C16 C15 . . . . -179.35(9) ?
C25 N2 C21 O1 . . . . 177.54(11) ?
C25 N2 C21 C22 . . . . -2.08(17) ?
N1 C1 C22 C23 . . . . -4.11(18) ?
S1 C1 C22 C23 . . . . 172.51(9) ?
N1 C1 C22 C21 . . . . 179.71(10) ?
S1 C1 C22 C21 . . . . -3.67(15) ?
O1 C21 C22 C23 . . . . -178.23(11) ?
N2 C21 C22 C23 . . . . 1.36(16) ?
O1 C21 C22 C1 . . . . -1.99(18) ?
N2 C21 C22 C1 . . . . 177.61(10) ?
C1 C22 C23 C24 . . . . -176.56(11) ?
C21 C22 C23 C24 . . . . -0.50(18) ?
C22 C23 C24 C25 . . . . 0.17(18) ?
C21 N2 C25 C24 . . . . 1.87(19) ?
C23 C24 C25 N2 . . . . -0.80(18) ?

loop_
_cod_related_entry_id
_cod_related_entry_database
_cod_related_entry_code
1 ChemSpider 30656814
